data_1508345
loop_
_publ_author_name
'Frigoli, Michel'
'Maurel, Francois'
'Berthet, J\'er\^ome'
'Delbaere, St\'ephanie'
'Marrot, J\'er\^ome'
'Oliveira, Maria M.'

_publ_section_title
;
 The Control of Photochromism of [3H]-Naphthopyran Derivatives with
 Intramolecular CH-\p Bonds.
;
_journal_issue 16
_journal_name_full 'Organic letters'
_journal_page_first 4150
_journal_page_last 4153
_journal_paper_doi 10.1021/ol301812e
_journal_volume 14
_journal_year 2012
_chemical_formula_sum 'C40 H27 N O2'
_chemical_formula_weight 553.63
_chemical_name_systematic
; 
 ? 
;
_space_group_IT_number 14
_symmetry_cell_setting monoclinic
_symmetry_space_group_name_Hall '-P 2ybc'
_symmetry_space_group_name_H-M 'P 1 21/c 1'
_atom_sites_solution_hydrogens geom
_atom_sites_solution_primary direct
_atom_sites_solution_secondary difmap
_audit_creation_method SHELXL-97
_cell_angle_alpha 90.00
_cell_angle_beta 92.5540(10)
_cell_angle_gamma 90.00
_cell_formula_units_Z 4
_cell_length_a 11.8868(3)
_cell_length_b 16.5086(5)
_cell_length_c 14.6931(4)
_cell_measurement_reflns_used 9705
_cell_measurement_temperature 296(2)
_cell_measurement_theta_max 29.74
_cell_measurement_theta_min 2.47
_cell_volume 2880.43(14)
_computing_cell_refinement 'Bruker SAINT'
_computing_data_collection 'Bruker APEX2'
_computing_data_reduction 'Bruker SAINT'
_computing_molecular_graphics 'Bruker SHELXTL'
_computing_publication_material 'Bruker SHELXTL'
_computing_structure_refinement 'SHELXL-97 (Sheldrick, 1997)'
_computing_structure_solution 'SHELXS-97 (Sheldrick, 1990)'
_diffrn_ambient_temperature 296(2)
_diffrn_detector_area_resol_mean 512x512
_diffrn_measured_fraction_theta_full 0.997
_diffrn_measured_fraction_theta_max 0.997
_diffrn_measurement_device_type 'Bruker APEX-II CCD'
_diffrn_measurement_method '\f and \w scans'
_diffrn_radiation_monochromator graphite
_diffrn_radiation_source 'fine-focus sealed tube'
_diffrn_radiation_type MoK\a
_diffrn_radiation_wavelength 0.71073
_diffrn_reflns_av_R_equivalents 0.0534
_diffrn_reflns_av_sigmaI/netI 0.0384
_diffrn_reflns_limit_h_max 14
_diffrn_reflns_limit_h_min -14
_diffrn_reflns_limit_k_max 19
_diffrn_reflns_limit_k_min -19
_diffrn_reflns_limit_l_max 17
_diffrn_reflns_limit_l_min -17
_diffrn_reflns_number 39755
_diffrn_reflns_theta_full 25.00
_diffrn_reflns_theta_max 25.00
_diffrn_reflns_theta_min 1.86
_diffrn_standards_number 0
_exptl_absorpt_coefficient_mu 0.078
_exptl_absorpt_correction_T_max 0.9969
_exptl_absorpt_correction_T_min 0.9808
_exptl_absorpt_correction_type multi-scan
_exptl_absorpt_process_details 'SADABS (Sheldrick, V2.10)'
_exptl_crystal_colour dark_red
_exptl_crystal_density_diffrn 1.277
_exptl_crystal_density_method 'not measured'
_exptl_crystal_description parallelepiped
_exptl_crystal_F_000 1160
_exptl_crystal_size_max 0.25
_exptl_crystal_size_mid 0.15
_exptl_crystal_size_min 0.04
_refine_diff_density_max 0.429
_refine_diff_density_min -0.448
_refine_diff_density_rms 0.144
_refine_ls_extinction_method none
_refine_ls_goodness_of_fit_ref 1.417
_refine_ls_hydrogen_treatment constr
_refine_ls_matrix_type full
_refine_ls_number_parameters 389
_refine_ls_number_reflns 5051
_refine_ls_number_restraints 0
_refine_ls_restrained_S_all 1.417
_refine_ls_R_factor_all 0.1303
_refine_ls_R_factor_gt 0.1147
_refine_ls_shift/su_max 0.000
_refine_ls_shift/su_mean 0.000
_refine_ls_structure_factor_coef Fsqd
_refine_ls_weighting_details 'calc w=1/[\s^2^(Fo^2^)+(0.0735P)^2^+5.1458P] where P=(Fo^2^+2Fc^2^)/3'
_refine_ls_weighting_scheme calc
_refine_ls_wR_factor_gt 0.2591
_refine_ls_wR_factor_ref 0.2754
_reflns_number_gt 4491
_reflns_number_total 5051
_reflns_threshold_expression >2sigma(I)
_cod_data_source_file ol301812e_si_002.cif
_cod_data_source_block 1
_cod_depositor_comments
;
The following automatic conversions were performed:

'_symmetry_cell_setting' value 'Monoclinic' changed to 'monoclinic'
according to /home/saulius/struct/CIF-dictionaries/cif_core.dic
dictionary named 'cif_core.dic' version 2.4.2 from 2011-04-26.

Automatic conversion script
Id: cif_fix_values 1891 2012-01-12 08:04:46Z andrius 
;
_cod_original_sg_symbol_H-M P2(1)/c
_cod_database_code 1508345

loop_
_symmetry_equiv_pos_as_xyz
'x, y, z'
'-x, y+1/2, -z+1/2'
'-x, -y, -z'
'x, -y-1/2, z-1/2'

loop_
_atom_site_label
_atom_site_type_symbol
_atom_site_fract_x
_atom_site_fract_y
_atom_site_fract_z
_atom_site_U_iso_or_equiv
_atom_site_adp_type
_atom_site_occupancy
_atom_site_symmetry_multiplicity
_atom_site_calc_flag
_atom_site_refinement_flags
C1 C 0.6336(4) 0.9907(3) 0.8194(3) 0.0371(10) Uani 1 1 d .
H1 H 0.5558 0.9849 0.8142 0.044 Uiso 1 1 calc R
C2 C 0.6868(4) 0.9555(3) 0.8991(3) 0.0382(11) Uani 1 1 d .
H2 H 0.7647 0.9591 0.9066 0.046 Uiso 1 1 calc R
C3 C 0.6297(4) 0.9169(3) 0.9646(3) 0.0360(10) Uani 1 1 d .
C5 C 0.8288(4) 1.1320(3) 0.7139(4) 0.0544(14) Uani 1 1 d .
H5 H 0.9005 1.1539 0.7236 0.065 Uiso 1 1 calc R
C6 C 0.7520(4) 1.1723(3) 0.6614(4) 0.0501(13) Uani 1 1 d .
H6 H 0.7712 1.2226 0.6383 0.060 Uiso 1 1 calc R
C7 C 0.5678(4) 1.1836(3) 0.5797(3) 0.0441(11) Uani 1 1 d .
H7 H 0.5909 1.2334 0.5575 0.053 Uiso 1 1 calc R
C8 C 0.4637(4) 1.1551(3) 0.5528(3) 0.0410(11) Uani 1 1 d .
H8 H 0.4150 1.1852 0.5149 0.049 Uiso 1 1 calc R
C10 C 0.2689(4) 0.8962(3) 0.5967(3) 0.0472(12) Uani 1 1 d .
H10 H 0.2007 0.9013 0.5637 0.057 Uiso 1 1 calc R
C11 C 0.2988(4) 0.8250(3) 0.6398(4) 0.0521(13) Uani 1 1 d .
H11 H 0.2490 0.7815 0.6368 0.063 Uiso 1 1 calc R
C12 C 0.4016(4) 0.8163(3) 0.6877(3) 0.0459(12) Uani 1 1 d .
H12 H 0.4204 0.7669 0.7147 0.055 Uiso 1 1 calc R
C13 C 0.4755(4) 0.8799(3) 0.6954(3) 0.0402(11) Uani 1 1 d .
H13 H 0.5441 0.8735 0.7276 0.048 Uiso 1 1 calc R
C14 C 0.5103(4) 0.9081(3) 0.9527(3) 0.0378(10) Uani 1 1 d .
C15 C 0.4096(4) 0.9020(3) 0.9428(3) 0.0389(11) Uani 1 1 d .
C16 C 0.2376(4) 1.0668(3) 0.5165(3) 0.0384(10) Uani 1 1 d .
C17 C 0.1383(4) 1.0718(4) 0.5608(4) 0.0539(13) Uani 1 1 d .
H17 H 0.1347 1.0536 0.6205 0.065 Uiso 1 1 calc R
C18 C 0.0445(5) 1.1041(4) 0.5164(5) 0.0664(16) Uani 1 1 d .
H18 H -0.0228 1.1071 0.5461 0.080 Uiso 1 1 calc R
C19 C 0.0490(5) 1.1318(4) 0.4288(5) 0.0670(17) Uani 1 1 d .
H19 H -0.0144 1.1547 0.3997 0.080 Uiso 1 1 calc R
C20 C 0.1471(5) 1.1257(4) 0.3846(4) 0.0624(16) Uani 1 1 d .
H20 H 0.1503 1.1438 0.3248 0.075 Uiso 1 1 calc R
C21 C 0.2423(4) 1.0925(3) 0.4282(3) 0.0505(13) Uani 1 1 d .
H21 H 0.3088 1.0877 0.3976 0.061 Uiso 1 1 calc R
C1' C 0.6847(4) 0.8832(3) 1.0486(3) 0.0390(11) Uani 1 1 d .
C2' C 0.7993(4) 0.8944(4) 1.0686(4) 0.0528(14) Uani 1 1 d .
H2' H 0.8420 0.9235 1.0284 0.063 Uiso 1 1 calc R
C3' C 0.8505(4) 0.8631(4) 1.1467(4) 0.0576(14) Uani 1 1 d .
H3' H 0.9271 0.8713 1.1587 0.069 Uiso 1 1 calc R
C4' C 0.7882(4) 0.8193(3) 1.2078(3) 0.0473(12) Uani 1 1 d .
C5' C 0.7881(6) 0.7440(4) 1.3457(4) 0.0728(18) Uani 1 1 d .
H5A' H 0.7242 0.7745 1.3640 0.109 Uiso 1 1 calc R
H5B' H 0.8368 0.7327 1.3980 0.109 Uiso 1 1 calc R
H5C' H 0.7629 0.6939 1.3184 0.109 Uiso 1 1 calc R
C6' C 0.6747(5) 0.8097(4) 1.1890(4) 0.0604(15) Uani 1 1 d .
H6' H 0.6313 0.7815 1.2296 0.072 Uiso 1 1 calc R
C7' C 0.6250(4) 0.8415(3) 1.1109(4) 0.0550(14) Uani 1 1 d .
H7' H 0.5479 0.8345 1.0998 0.066 Uiso 1 1 calc R
C1'' C 0.2909(4) 0.8957(3) 0.9300(3) 0.0403(11) Uani 1 1 d .
C2'' C 0.2368(4) 0.9188(4) 0.8482(4) 0.0565(14) Uani 1 1 d .
H2'' H 0.2792 0.9381 0.8011 0.068 Uiso 1 1 calc R
C3'' C 0.1222(5) 0.9136(5) 0.8357(5) 0.0769(19) Uani 1 1 d .
H3'' H 0.0875 0.9292 0.7805 0.092 Uiso 1 1 calc R
C4'' C 0.0596(6) 0.8859(5) 0.9035(7) 0.092(2) Uani 1 1 d .
H4'' H -0.0183 0.8831 0.8950 0.110 Uiso 1 1 calc R
C5'' C 0.1107(6) 0.8617(5) 0.9856(6) 0.089(2) Uani 1 1 d .
H5'' H 0.0673 0.8414 1.0315 0.107 Uiso 1 1 calc R
C6'' C 0.2261(5) 0.8676(4) 0.9991(4) 0.0619(15) Uani 1 1 d .
H6'' H 0.2602 0.8527 1.0548 0.074 Uiso 1 1 calc R
C4A C 0.8024(4) 1.0551(3) 0.7558(3) 0.0456(12) Uani 1 1 d .
C6A C 0.6413(4) 1.1407(3) 0.6395(3) 0.0397(11) Uani 1 1 d .
C8A C 0.4334(4) 1.0787(3) 0.5847(3) 0.0372(10) Uani 1 1 d .
C9A C 0.3442(4) 0.9602(3) 0.6044(3) 0.0402(11) Uani 1 1 d .
C13A C 0.4481(4) 0.9545(3) 0.6549(3) 0.0363(10) Uani 1 1 d .
C13B C 0.5043(4) 1.0326(3) 0.6449(3) 0.0335(10) Uani 1 1 d .
C13C C 0.6075(3) 1.0666(3) 0.6767(3) 0.0344(10) Uani 1 1 d .
C13D C 0.6802(4) 1.0315(3) 0.7501(3) 0.0369(10) Uani 1 1 d .
N9 N 0.3359(3) 1.0357(2) 0.5633(3) 0.0422(9) Uani 1 1 d .
O4 O 0.8748(3) 1.0147(3) 0.7965(3) 0.0636(11) Uani 1 1 d .
O5' O 0.8477(3) 0.7895(3) 1.2815(2) 0.0632(11) Uani 1 1 d .

loop_
_atom_site_aniso_label
_atom_site_aniso_U_11
_atom_site_aniso_U_22
_atom_site_aniso_U_33
_atom_site_aniso_U_23
_atom_site_aniso_U_13
_atom_site_aniso_U_12
C1 0.029(2) 0.038(2) 0.044(3) -0.003(2) -0.0031(19) -0.0006(19)
C2 0.032(2) 0.037(2) 0.045(3) -0.004(2) -0.005(2) 0.0007(19)
C3 0.039(2) 0.028(2) 0.041(2) -0.0062(19) 0.0009(19) 0.0001(19)
C5 0.040(3) 0.062(3) 0.061(3) 0.002(3) -0.001(2) -0.020(3)
C6 0.050(3) 0.041(3) 0.059(3) 0.007(2) -0.001(2) -0.012(2)
C7 0.051(3) 0.033(2) 0.049(3) 0.005(2) 0.005(2) -0.007(2)
C8 0.040(3) 0.036(2) 0.047(3) 0.010(2) 0.001(2) 0.006(2)
C10 0.041(3) 0.049(3) 0.051(3) -0.001(2) 0.000(2) -0.004(2)
C11 0.050(3) 0.039(3) 0.068(3) -0.002(3) 0.004(3) -0.011(2)
C12 0.053(3) 0.033(2) 0.052(3) 0.006(2) 0.009(2) 0.000(2)
C13 0.039(2) 0.035(2) 0.046(3) 0.003(2) -0.001(2) 0.005(2)
C14 0.041(3) 0.033(2) 0.039(2) -0.001(2) -0.002(2) 0.003(2)
C15 0.042(3) 0.029(2) 0.045(3) -0.003(2) -0.002(2) 0.003(2)
C16 0.035(2) 0.038(2) 0.042(3) 0.003(2) -0.0026(19) -0.001(2)
C17 0.046(3) 0.069(4) 0.047(3) 0.000(3) 0.000(2) -0.001(3)
C18 0.036(3) 0.082(4) 0.081(4) -0.001(4) 0.006(3) 0.006(3)
C19 0.042(3) 0.074(4) 0.083(4) 0.014(3) -0.020(3) 0.006(3)
C20 0.064(4) 0.064(4) 0.057(3) 0.019(3) -0.015(3) -0.007(3)
C21 0.044(3) 0.060(3) 0.049(3) 0.007(3) 0.004(2) 0.001(2)
C1' 0.046(3) 0.033(2) 0.039(3) -0.002(2) 0.005(2) 0.005(2)
C2' 0.037(3) 0.072(4) 0.049(3) 0.018(3) 0.002(2) -0.002(2)
C3' 0.036(3) 0.079(4) 0.057(3) 0.014(3) 0.000(2) 0.007(3)
C4' 0.054(3) 0.047(3) 0.040(3) 0.005(2) -0.006(2) 0.004(2)
C5' 0.090(5) 0.072(4) 0.056(4) 0.019(3) 0.006(3) 0.010(4)
C6' 0.059(3) 0.067(4) 0.055(3) 0.025(3) 0.000(3) -0.016(3)
C7' 0.043(3) 0.060(3) 0.060(3) 0.015(3) -0.008(2) -0.010(3)
C1'' 0.041(3) 0.025(2) 0.055(3) -0.008(2) 0.005(2) 0.0001(19)
C2'' 0.048(3) 0.063(3) 0.058(3) -0.005(3) -0.001(3) 0.009(3)
C3'' 0.048(3) 0.092(5) 0.090(5) -0.009(4) -0.010(3) 0.009(3)
C4'' 0.042(4) 0.102(6) 0.130(7) -0.014(5) -0.003(4) -0.005(4)
C5'' 0.063(4) 0.088(5) 0.120(7) 0.001(5) 0.036(4) -0.009(4)
C6'' 0.056(3) 0.059(4) 0.071(4) 0.004(3) 0.011(3) 0.001(3)
C4A 0.031(2) 0.062(3) 0.044(3) -0.001(2) 0.002(2) 0.001(2)
C6A 0.042(3) 0.035(2) 0.043(3) -0.002(2) 0.004(2) -0.002(2)
C8A 0.034(2) 0.040(2) 0.037(2) 0.005(2) 0.0032(19) 0.002(2)
C9A 0.037(2) 0.040(3) 0.044(3) 0.001(2) 0.002(2) -0.005(2)
C13A 0.036(2) 0.036(2) 0.038(2) -0.003(2) 0.0051(19) 0.0006(19)
C13B 0.034(2) 0.031(2) 0.036(2) 0.0003(19) 0.0051(18) 0.0008(18)
C13C 0.032(2) 0.035(2) 0.036(2) 0.0011(19) 0.0013(18) 0.0007(18)
C13D 0.037(2) 0.037(2) 0.037(2) -0.002(2) 0.0040(19) 0.0000(19)
N9 0.036(2) 0.042(2) 0.048(2) 0.0068(18) -0.0041(17) -0.0041(17)
O4 0.0363(19) 0.085(3) 0.069(2) 0.022(2) -0.0034(17) 0.0042(19)
O5' 0.067(2) 0.073(3) 0.049(2) 0.0196(19) -0.0058(18) 0.008(2)

loop_
_atom_type_symbol
_atom_type_description
_atom_type_scat_dispersion_real
_atom_type_scat_dispersion_imag
_atom_type_scat_source
C C 0.0033 0.0016 'International Tables Vol C Tables 4.2.6.8 and 6.1.1.4'
H H 0.0000 0.0000 'International Tables Vol C Tables 4.2.6.8 and 6.1.1.4'
N N 0.0061 0.0033 'International Tables Vol C Tables 4.2.6.8 and 6.1.1.4'
O O 0.0106 0.0060 'International Tables Vol C Tables 4.2.6.8 and 6.1.1.4'

loop_
_geom_angle_atom_site_label_1
_geom_angle_atom_site_label_2
_geom_angle_atom_site_label_3
_geom_angle
C13D C1 C2 129.5(4)
C13D C1 H1 115.3
C2 C1 H1 115.3
C3 C2 C1 123.6(4)
C3 C2 H2 118.2
C1 C2 H2 118.2
C2 C3 C14 119.1(4)
C2 C3 C1' 123.4(4)
C14 C3 C1' 117.6(4)
C6 C5 C4A 121.4(5)
C6 C5 H5 119.3
C4A C5 H5 119.3
C5 C6 C6A 122.7(5)
C5 C6 H6 118.7
C6A C6 H6 118.7
C8 C7 C6A 122.5(4)
C8 C7 H7 118.7
C6A C7 H7 118.7
C7 C8 C8A 117.2(4)
C7 C8 H8 121.4
C8A C8 H8 121.4
C11 C10 C9A 117.5(5)
C11 C10 H10 121.2
C9A C10 H10 121.2
C10 C11 C12 121.6(5)
C10 C11 H11 119.2
C12 C11 H11 119.2
C13 C12 C11 120.6(5)
C13 C12 H12 119.7
C11 C12 H12 119.7
C12 C13 C13A 120.2(4)
C12 C13 H13 119.9
C13A C13 H13 119.9
C15 C14 C3 178.9(5)
C14 C15 C1'' 179.1(5)
C21 C16 C17 120.1(4)
C21 C16 N9 120.2(4)
C17 C16 N9 119.7(4)
C18 C17 C16 119.6(5)
C18 C17 H17 120.2
C16 C17 H17 120.2
C19 C18 C17 120.8(5)
C19 C18 H18 119.6
C17 C18 H18 119.6
C20 C19 C18 119.5(5)
C20 C19 H19 120.3
C18 C19 H19 120.3
C19 C20 C21 120.4(5)
C19 C20 H20 119.8
C21 C20 H20 119.8
C16 C21 C20 119.6(5)
C16 C21 H21 120.2
C20 C21 H21 120.2
C7' C1' C2' 117.2(4)
C7' C1' C3 121.6(4)
C2' C1' C3 121.2(4)
C3' C2' C1' 121.2(5)
C3' C2' H2' 119.4
C1' C2' H2' 119.4
C2' C3' C4' 120.4(5)
C2' C3' H3' 119.8
C4' C3' H3' 119.8
O5' C4' C6' 126.1(5)
O5' C4' C3' 115.5(5)
C6' C4' C3' 118.4(5)
O5' C5' H5A' 109.5
O5' C5' H5B' 109.5
H5A' C5' H5B' 109.5
O5' C5' H5C' 109.5
H5A' C5' H5C' 109.5
H5B' C5' H5C' 109.5
C7' C6' C4' 120.4(5)
C7' C6' H6' 119.8
C4' C6' H6' 119.8
C1' C7' C6' 122.4(5)
C1' C7' H7' 118.8
C6' C7' H7' 118.8
C6'' C1'' C2'' 118.4(5)
C6'' C1'' C15 120.7(5)
C2'' C1'' C15 120.9(5)
C3'' C2'' C1'' 121.2(6)
C3'' C2'' H2'' 119.4
C1'' C2'' H2'' 119.4
C4'' C3'' C2'' 120.0(7)
C4'' C3'' H3'' 120.0
C2'' C3'' H3'' 120.0
C3'' C4'' C5'' 120.4(6)
C3'' C4'' H4'' 119.8
C5'' C4'' H4'' 119.8
C6'' C5'' C4'' 120.0(7)
C6'' C5'' H5'' 120.0
C4'' C5'' H5'' 120.0
C5'' C6'' C1'' 120.0(6)
C5'' C6'' H6'' 120.0
C1'' C6'' H6'' 120.0
O4 C4A C5 121.6(5)
O4 C4A C13D 122.8(5)
C5 C4A C13D 115.5(4)
C7 C6A C13C 120.1(4)
C7 C6A C6 119.6(4)
C13C C6A C6 120.2(4)
N9 C8A C8 127.7(4)
N9 C8A C13B 109.6(4)
C8 C8A C13B 122.7(4)
C10 C9A N9 128.0(4)
C10 C9A C13A 122.5(4)
N9 C9A C13A 109.4(4)
C13 C13A C9A 117.6(4)
C13 C13A C13B 136.0(4)
C9A C13A C13B 106.3(4)
C13C C13B C8A 118.5(4)
C13C C13B C13A 135.4(4)
C8A C13B C13A 106.0(4)
C6A C13C C13B 118.5(4)
C6A C13C C13D 117.3(4)
C13B C13C C13D 124.1(4)
C1 C13D C13C 119.9(4)
C1 C13D C4A 120.8(4)
C13C C13D C4A 118.3(4)
C8A N9 C9A 108.6(4)
C8A N9 C16 125.9(4)
C9A N9 C16 125.1(4)
C4' O5' C5' 117.6(5)

loop_
_geom_bond_atom_site_label_1
_geom_bond_atom_site_label_2
_geom_bond_distance
C1 C13D 1.359(6)
C1 C2 1.430(6)
C1 H1 0.9300
C2 C3 1.360(6)
C2 H2 0.9300
C3 C14 1.430(6)
C3 C1' 1.479(6)
C5 C6 1.345(7)
C5 C4A 1.451(7)
C5 H5 0.9300
C6 C6A 1.439(7)
C6 H6 0.9300
C7 C8 1.366(7)
C7 C6A 1.403(7)
C7 H7 0.9300
C8 C8A 1.398(6)
C8 H8 0.9300
C10 C11 1.375(7)
C10 C9A 1.386(7)
C10 H10 0.9300
C11 C12 1.391(7)
C11 H11 0.9300
C12 C13 1.370(7)
C12 H12 0.9300
C13 C13A 1.400(6)
C13 H13 0.9300
C14 C15 1.203(6)
C15 C1'' 1.419(6)
C16 C21 1.369(7)
C16 C17 1.376(7)
C16 N9 1.424(6)
C17 C18 1.374(8)
C17 H17 0.9300
C18 C19 1.369(9)
C18 H18 0.9300
C19 C20 1.364(8)
C19 H19 0.9300
C20 C21 1.387(7)
C20 H20 0.9300
C21 H21 0.9300
C1' C7' 1.369(7)
C1' C2' 1.393(7)
C2' C3' 1.375(7)
C2' H2' 0.9300
C3' C4' 1.391(7)
C3' H3' 0.9300
C4' O5' 1.360(6)
C4' C6' 1.374(7)
C5' O5' 1.420(7)
C5' H5A' 0.9600
C5' H5B' 0.9600
C5' H5C' 0.9600
C6' C7' 1.373(7)
C6' H6' 0.9300
C7' H7' 0.9300
C1'' C6'' 1.383(7)
C1'' C2'' 1.391(7)
C2'' C3'' 1.369(8)
C2'' H2'' 0.9300
C3'' C4'' 1.350(11)
C3'' H3'' 0.9300
C4'' C5'' 1.385(11)
C4'' H4'' 0.9300
C5'' C6'' 1.380(9)
C5'' H5'' 0.9300
C6'' H6'' 0.9300
C4A O4 1.224(6)
C4A C13D 1.503(6)
C6A C13C 1.405(6)
C8A N9 1.384(6)
C8A C13B 1.416(6)
C9A N9 1.387(6)
C9A C13A 1.415(6)
C13A C13B 1.463(6)
C13B C13C 1.410(6)
C13C C13D 1.471(6)

loop_
_cod_related_entry_id
_cod_related_entry_code
_cod_related_entry_database
1 30651989 ChemSpider
